data_7233110
loop_
_publ_author_name
'Vu\<sak, Darko'
'Smre\<cki, Neven'
'Prugove\<cki, Biserka'
'\/Dilovi\'c, Ivica'
'Kirasi\'c, Inka'
'\<Zili\'c, Dijana'
'Muratovi\'c, Senada'
'Matkovi\'c-\<Calogovi\'c, Dubravka'

_publ_section_title
;
 Cobalt, nickel and copper complexes with glycinamide: structural insights
 and magnetic properties
;
_journal_issue 38
_journal_name_full 'RSC Advances'
_journal_page_first 21637
_journal_paper_doi 10.1039/C9RA03693H
_journal_volume 9
_journal_year 2019
_chemical_formula_moiety 'C4 H16 Co N4 O4, Cl2'
_chemical_formula_sum 'C4 H16 Cl2 Co N4 O4'
_chemical_formula_weight 314.04
_chemical_name_systematic 'diaquabis(glycinamide)cobalt(II) chloride'
_space_group_crystal_system tetragonal
_space_group_IT_number 110
_space_group_name_Hall 'I 4bw -2c'
_space_group_name_H-M_alt 'I 41 c d'
_symmetry_space_group_name_Hall 'I 4bw -2c'
_symmetry_space_group_name_H-M 'I 41 c d'
_atom_sites_solution_hydrogens mixed
_audit_creation_method SHELXL-2014/7
_audit_update_record
;
2019-05-10 deposited with the CCDC.    2019-06-17 downloaded from the CCDC.
;
_cell_angle_alpha 90
_cell_angle_beta 90
_cell_angle_gamma 90
_cell_formula_units_Z 16
_cell_length_a 11.3145(2)
_cell_length_b 11.3145(2)
_cell_length_c 37.9735(8)
_cell_measurement_reflns_used 13056
_cell_measurement_temperature 293(2)
_cell_measurement_theta_max 32.5810
_cell_measurement_theta_min 4.8100
_cell_volume 4861.29(16)
_computing_cell_refinement
;
CrysAlisPro, Agilent Technologies,
Version 1.171.37.35 (release 13-08-2014 CrysAlis171 .NET)
(compiled Aug 13 2014,18:06:01)
;
_computing_data_collection
;
CrysAlisPro, Agilent Technologies,
Version 1.171.37.35 (release 13-08-2014 CrysAlis171 .NET)
(compiled Aug 13 2014,18:06:01)
;
_computing_data_reduction
;
CrysAlisPro, Agilent Technologies,
Version 1.171.37.35 (release 13-08-2014 CrysAlis171 .NET)
(compiled Aug 13 2014,18:06:01)
;
_computing_molecular_graphics 'MERCURY (C.F. Macrae et al , 2008)'
_computing_publication_material 'SHELXL-2016/4 (Sheldrick, 2016)'
_computing_structure_refinement 'SHELXL-2016/4 (Sheldrick, 2016)'
_computing_structure_solution 'SHELXS-2016/4 (Sheldrick, 2016)'
_diffrn_ambient_temperature 293(2)
_diffrn_detector 'CCD plate'
_diffrn_detector_area_resol_mean 16.3426
_diffrn_detector_type Sapphire3
_diffrn_measured_fraction_theta_full 0.995
_diffrn_measured_fraction_theta_max 0.996
_diffrn_measurement_device 'four-circle diffractometer'
_diffrn_measurement_device_type 'Xcalibur, Sapphire3'
_diffrn_measurement_method '\w scans'
_diffrn_radiation_monochromator graphite
_diffrn_radiation_probe x-ray
_diffrn_radiation_type MoK\a
_diffrn_radiation_wavelength 0.71073
_diffrn_reflns_av_R_equivalents 0.0239
_diffrn_reflns_av_unetI/netI 0.0109
_diffrn_reflns_Laue_measured_fraction_full 0.995
_diffrn_reflns_Laue_measured_fraction_max 0.996
_diffrn_reflns_limit_h_max 14
_diffrn_reflns_limit_h_min -14
_diffrn_reflns_limit_k_max 14
_diffrn_reflns_limit_k_min -14
_diffrn_reflns_limit_l_max 48
_diffrn_reflns_limit_l_min -48
_diffrn_reflns_number 26763
_diffrn_reflns_point_group_measured_fraction_full 0.995
_diffrn_reflns_point_group_measured_fraction_max 0.996
_diffrn_reflns_theta_full 25.242
_diffrn_reflns_theta_max 26.996
_diffrn_reflns_theta_min 4.193
_diffrn_source 'Enhance (Mo) X-ray Source'
_exptl_absorpt_coefficient_mu 1.853
_exptl_absorpt_correction_T_max 1.00000
_exptl_absorpt_correction_T_min 0.66183
_exptl_absorpt_correction_type multi-scan
_exptl_absorpt_process_details
;
CrysAlisPro, Agilent Technologies,
Version 1.171.37.35 (release 13-08-2014 CrysAlis171 .NET)
(compiled Aug 13 2014,18:06:01)
Empirical absorption correction using spherical harmonics,
 implemented in SCALE3 ABSPACK scaling algorithm.
;
_exptl_crystal_colour pink
_exptl_crystal_density_diffrn 1.716
_exptl_crystal_description prism
_exptl_crystal_F_000 2576
_exptl_crystal_preparation 'Magnetic properties'
_exptl_crystal_recrystallization_method 'Re-crystallisation from solvent: water'
_exptl_crystal_size_max 0.360
_exptl_crystal_size_mid 0.290
_exptl_crystal_size_min 0.120
_refine_diff_density_max 0.156
_refine_diff_density_min -0.166
_refine_diff_density_rms 0.036
_refine_ls_abs_structure_details
;
 Refined as an inversion twin.
;
_refine_ls_abs_structure_Flack 0.391(14)
_refine_ls_extinction_method none
_refine_ls_goodness_of_fit_ref 1.129
_refine_ls_hydrogen_treatment mixed
_refine_ls_matrix_type full
_refine_ls_number_parameters 153
_refine_ls_number_reflns 2660
_refine_ls_number_restraints 7
_refine_ls_restrained_S_all 1.128
_refine_ls_R_factor_all 0.0177
_refine_ls_R_factor_gt 0.0169
_refine_ls_shift/su_max 0.001
_refine_ls_shift/su_mean 0.000
_refine_ls_structure_factor_coef Fsqd
_refine_ls_weighting_details 'w=1/[\s^2^(Fo^2^)+(0.0228P)^2^+1.1329P] where P=(Fo^2^+2Fc^2^)/3'
_refine_ls_weighting_scheme calc
_refine_ls_wR_factor_gt 0.0423
_refine_ls_wR_factor_ref 0.0426
_reflns_Friedel_coverage 0.967
_reflns_Friedel_fraction_full 0.995
_reflns_Friedel_fraction_max 0.996
_reflns_number_gt 2592
_reflns_number_total 2660
_reflns_threshold_expression 'I > 2\s(I)'
_cod_data_source_file c9ra03693h2.cif
_cod_data_source_block 1a
_cod_original_cell_volume 4861.3(2)
_cod_database_code 7233110
_shelx_shelxl_version_number 2014/7
_shelx_space_group_comment
;
The symmetry employed for this shelxl refinement is uniquely defined
by the following loop, which should always be used as a source of
symmetry information in preference to the above space-group names.
They are only intended as comments.
;
_shelx_estimated_absorpt_t_min 0.555
_shelx_estimated_absorpt_t_max 0.808

loop_
_space_group_symop_operation_xyz
'x, y, z'
'-x+1/2, -y+1/2, z+1/2'
'-y, x+1/2, z+1/4'
'y+1/2, -x, z+3/4'
'x, -y, z+1/2'
'-x+1/2, y+1/2, z'
'-y, -x+1/2, z+3/4'
'y+1/2, x, z+1/4'
'x+1/2, y+1/2, z+1/2'
'-x+1, -y+1, z+1'
'-y+1/2, x+1, z+3/4'
'y+1, -x+1/2, z+5/4'
'x+1/2, -y+1/2, z+1'
'-x+1, y+1, z+1/2'
'-y+1/2, -x+1, z+5/4'
'y+1, x+1/2, z+3/4'

loop_
_atom_site_label
_atom_site_type_symbol
_atom_site_fract_x
_atom_site_fract_y
_atom_site_fract_z
_atom_site_U_iso_or_equiv
_atom_site_adp_type
_atom_site_occupancy
_atom_site_site_symmetry_order
_atom_site_calc_flag
_atom_site_refinement_flags_posn
_atom_site_refinement_flags_adp
C12 C 0.3276(3) -0.0285(3) 0.84428(8) 0.0260(5) Uani 1 1 d . .
C22 C 0.2425(3) 0.0715(3) 0.85048(9) 0.0307(6) Uani 1 1 d . .
H22B H 0.1674 0.0401 0.8585 0.037 Uiso 1 1 calc R U
H22A H 0.2733 0.1230 0.8687 0.037 Uiso 1 1 calc R U
C11 C 0.3368(3) -0.0397(2) 0.70348(8) 0.0269(6) Uani 1 1 d . .
C21 C 0.2545(3) 0.0614(2) 0.69539(9) 0.0317(6) Uani 1 1 d . .
H21A H 0.2892 0.1106 0.6772 0.038 Uiso 1 1 calc R U
H21B H 0.1804 0.0304 0.6865 0.038 Uiso 1 1 calc R U
N12 N 0.3741(3) -0.0805(2) 0.87220(7) 0.0389(6) Uani 1 1 d . .
H12A H 0.4210 -0.1397 0.8696 0.047 Uiso 1 1 calc R U
H12B H 0.3574 -0.0552 0.8930 0.047 Uiso 1 1 calc R U
N22 N 0.22441(19) 0.1399(2) 0.81796(7) 0.0275(5) Uani 1 1 d . .
H22C H 0.2647 0.2073 0.8192 0.033 Uiso 1 1 calc R U
H22D H 0.1481 0.1575 0.8157 0.033 Uiso 1 1 calc R U
N11 N 0.3799(3) -0.0995(2) 0.67698(7) 0.0412(6) Uani 1 1 d . .
H11A H 0.4262 -0.1584 0.6808 0.049 Uiso 1 1 calc R U
H11B H 0.3618 -0.0800 0.6558 0.049 Uiso 1 1 calc R U
N21 N 0.2316(2) 0.13330(19) 0.72670(7) 0.0287(5) Uani 1 1 d . .
H21D H 0.1551 0.1511 0.7277 0.034 Uiso 1 1 calc R U
H21C H 0.2721 0.2006 0.7252 0.034 Uiso 1 1 calc R U
O12 O 0.35012(19) -0.06317(19) 0.81401(6) 0.0322(4) Uani 1 1 d . .
O11 O 0.36081(18) -0.06513(18) 0.73474(6) 0.0316(4) Uani 1 1 d . .
Co1 Co 0.28150(2) 0.04187(2) 0.77335(4) 0.02406(8) Uani 1 1 d . .
O1W O 0.44043(12) 0.14513(14) 0.77388(4) 0.0308(3) Uani 1 1 d D .
O2W O 0.12907(16) -0.06381(15) 0.77259(3) 0.0461(4) Uani 1 1 d D .
H1WA H 0.4780(4) 0.1527(17) 0.79312(8) 0.087(15) Uiso 1 1 d D .
H1WB H 0.4931(4) 0.1323(15) 0.75839(10) 0.048(10) Uiso 1 1 d D .
H2WA H 0.0941(7) -0.1027(7) 0.78865(9) 0.071(14) Uiso 1 1 d D .
H2WB H 0.0956(8) -0.0844(10) 0.75352(7) 0.093(17) Uiso 1 1 d D .
Cl1 Cl 0.54984(6) -0.32052(6) 0.69888(5) 0.03598(16) Uani 1 1 d . .
Cl2 Cl 0.54813(6) -0.30591(6) 0.84565(5) 0.03398(16) Uani 1 1 d . .

loop_
_atom_site_aniso_label
_atom_site_aniso_U_11
_atom_site_aniso_U_22
_atom_site_aniso_U_33
_atom_site_aniso_U_23
_atom_site_aniso_U_13
_atom_site_aniso_U_12
C12 0.0265(14) 0.0309(14) 0.0206(13) 0.0014(10) 0.0017(11) -0.0009(10)
C22 0.0314(14) 0.0336(13) 0.0270(14) -0.0018(11) 0.0072(11) 0.0062(13)
C11 0.0269(14) 0.0304(15) 0.0234(13) -0.0004(11) -0.0016(11) -0.0022(10)
C21 0.0374(14) 0.0343(13) 0.0233(13) 0.0025(11) -0.0056(11) -0.0041(13)
N12 0.0460(15) 0.0487(15) 0.0221(11) 0.0028(10) -0.0001(10) 0.0144(12)
N22 0.0273(12) 0.0286(11) 0.0267(11) 0.0001(9) 0.0029(8) 0.0040(8)
N11 0.0529(15) 0.0502(16) 0.0206(12) -0.0020(10) -0.0008(10) 0.0146(12)
N21 0.0263(11) 0.0295(11) 0.0304(11) 0.0039(9) -0.0029(9) 0.0041(8)
O12 0.0413(11) 0.0346(10) 0.0208(9) 0.0012(8) 0.0010(8) 0.0123(9)
O11 0.0375(10) 0.0370(10) 0.0203(9) 0.0000(8) -0.0043(8) 0.0128(8)
Co1 0.02499(14) 0.02770(15) 0.01948(13) 0.00076(16) -0.00106(14) 0.00397(10)
O1W 0.0263(7) 0.0424(9) 0.0237(7) -0.0022(10) 0.0003(9) 0.0007(6)
O2W 0.0448(10) 0.0577(11) 0.0359(9) 0.0014(13) -0.0014(11) -0.0203(8)
Cl1 0.0327(4) 0.0407(4) 0.0346(3) 0.0012(3) -0.0050(3) 0.0010(3)
Cl2 0.0290(4) 0.0418(4) 0.0311(3) 0.0022(3) -0.0008(2) 0.0012(3)

loop_
_atom_type_symbol
_atom_type_description
_atom_type_scat_dispersion_real
_atom_type_scat_dispersion_imag
_atom_type_scat_source
C C 0.0033 0.0016 'International Tables Vol C Tables 4.2.6.8 and 6.1.1.4'
H H 0.0000 0.0000 'International Tables Vol C Tables 4.2.6.8 and 6.1.1.4'
N N 0.0061 0.0033 'International Tables Vol C Tables 4.2.6.8 and 6.1.1.4'
O O 0.0106 0.0060 'International Tables Vol C Tables 4.2.6.8 and 6.1.1.4'
Co Co 0.3494 0.9721 'International Tables Vol C Tables 4.2.6.8 and 6.1.1.4'
Cl Cl 0.1484 0.1585 'International Tables Vol C Tables 4.2.6.8 and 6.1.1.4'

loop_
_geom_angle_atom_site_label_1
_geom_angle_atom_site_label_2
_geom_angle_atom_site_label_3
_geom_angle
O12 C12 N12 121.4(3)
O12 C12 C22 120.9(3)
N12 C12 C22 117.7(2)
N22 C22 C12 110.7(2)
O11 C11 N11 122.0(3)
O11 C11 C21 120.2(3)
N11 C11 C21 117.8(3)
N21 C21 C11 111.4(2)
C22 N22 Co1 110.59(17)
C21 N21 Co1 111.05(18)
C12 O12 Co1 115.27(19)
C11 O11 Co1 115.85(18)
O12 Co1 O2W 89.52(9)
O12 Co1 O11 91.67(6)
O2W Co1 O11 90.75(8)
O12 Co1 N22 79.73(8)
O2W Co1 N22 93.36(9)
O11 Co1 N22 170.42(8)
O12 Co1 N21 170.60(8)
O2W Co1 N21 92.73(9)
O11 Co1 N21 79.19(8)
N22 Co1 N21 109.22(7)
O12 Co1 O1W 89.51(8)
O2W Co1 O1W 178.26(7)
O11 Co1 O1W 87.84(8)
N22 Co1 O1W 87.88(8)
N21 Co1 O1W 88.00(8)

loop_
_geom_bond_atom_site_label_1
_geom_bond_atom_site_label_2
_geom_bond_distance
C12 O12 1.241(3)
C12 N12 1.322(4)
C12 C22 1.504(4)
C22 N22 1.472(4)
C11 O11 1.251(3)
C11 N11 1.307(4)
C11 C21 1.506(4)
C21 N21 1.464(4)
N22 Co1 2.125(2)
N21 Co1 2.128(2)
O12 Co1 2.0973(19)
O11 Co1 2.1027(19)
Co1 O2W 2.0988(17)
Co1 O1W 2.1445(15)
